data_1545214
loop_
_publ_author_name
'Hu, Weigao'
'Li, Jiawei'
'Xu, Yanli'
'Li, Jianxiao'
'Wu, Wanqing'
'Liu, Haiyang'
'Jiang, Huanfeng'

_publ_section_title
;
 Palladium-Catalyzed Redox-Neutral N-O/C(sp(3))-H Functionalization of
 Aryl Oximes with Isocyanides.
;
_journal_issue 3
_journal_name_full 'Organic letters'
_journal_page_first 678
_journal_page_last 681
_journal_paper_doi 10.1021/acs.orglett.6b03852
_journal_volume 19
_journal_year 2017
_chemical_formula_sum 'C21 H29 N3'
_chemical_formula_weight 323.47
_chemical_name_systematic
; 
 ? 
;
_space_group_IT_number 14
_symmetry_cell_setting monoclinic
_symmetry_space_group_name_Hall '-P 2ybc'
_symmetry_space_group_name_H-M 'P 1 21/c 1'
_atom_sites_solution_hydrogens geom
_atom_sites_solution_primary direct
_atom_sites_solution_secondary difmap
_audit_creation_method SHELXL-97
_cell_angle_alpha 90.00
_cell_angle_beta 96.95(3)
_cell_angle_gamma 90.00
_cell_formula_units_Z 4
_cell_length_a 9.831(2)
_cell_length_b 11.920(2)
_cell_length_c 16.719(3)
_cell_measurement_reflns_used 11419
_cell_measurement_temperature 293(2)
_cell_measurement_theta_max 25
_cell_measurement_theta_min 3.02
_cell_volume 1944.8(6)
_computing_structure_refinement 'SHELXL-97 (Sheldrick, 1997)'
_computing_structure_solution 'SHELXS-97 (Sheldrick, 1990)'
_diffrn_ambient_temperature 293(2)
_diffrn_measured_fraction_theta_full 0.961
_diffrn_measured_fraction_theta_max 0.961
_diffrn_measurement_device_type 'Xcalibur, Onyx, Nova'
_diffrn_radiation_monochromator graphite
_diffrn_radiation_source 'fine-focus sealed tube'
_diffrn_radiation_type MoK\a
_diffrn_radiation_wavelength 0.71073
_diffrn_reflns_av_R_equivalents 0.0454
_diffrn_reflns_av_sigmaI/netI 0.0416
_diffrn_reflns_limit_h_max 10
_diffrn_reflns_limit_h_min -11
_diffrn_reflns_limit_k_max 14
_diffrn_reflns_limit_k_min -13
_diffrn_reflns_limit_l_max 19
_diffrn_reflns_limit_l_min -19
_diffrn_reflns_number 11419
_diffrn_reflns_theta_full 25.00
_diffrn_reflns_theta_max 25.00
_diffrn_reflns_theta_min 3.02
_exptl_absorpt_coefficient_mu 0.065
_exptl_crystal_colour brown
_exptl_crystal_density_diffrn 1.105
_exptl_crystal_density_method 'not measured'
_exptl_crystal_description block
_exptl_crystal_F_000 704
_exptl_crystal_size_max 0.2
_exptl_crystal_size_mid 0.2
_exptl_crystal_size_min 0.2
_refine_diff_density_max 0.385
_refine_diff_density_min -0.241
_refine_diff_density_rms 0.047
_refine_ls_extinction_coef 0.017(5)
_refine_ls_extinction_expression Fc^*^=kFc[1+0.001xFc^2^\l^3^/sin(2\q)]^-1/4^
_refine_ls_extinction_method SHELXL
_refine_ls_goodness_of_fit_ref 1.105
_refine_ls_hydrogen_treatment mixed
_refine_ls_matrix_type full
_refine_ls_number_parameters 218
_refine_ls_number_reflns 3293
_refine_ls_number_restraints 0
_refine_ls_restrained_S_all 1.105
_refine_ls_R_factor_all 0.1173
_refine_ls_R_factor_gt 0.0640
_refine_ls_shift/su_max 0.000
_refine_ls_shift/su_mean 0.000
_refine_ls_structure_factor_coef Fsqd
_refine_ls_weighting_details 'calc w=1/[\s^2^(Fo^2^)+(0.1215P)^2^+0.3127P] where P=(Fo^2^+2Fc^2^)/3'
_refine_ls_weighting_scheme calc
_refine_ls_wR_factor_gt 0.1761
_refine_ls_wR_factor_ref 0.2392
_reflns_number_gt 1815
_reflns_number_total 3293
_reflns_threshold_expression >2sigma(I)
_cod_data_source_file ol6b03852_si_002.cif
_cod_data_source_block hu-7
_cod_original_cell_volume 1944.9(7)
_cod_original_sg_symbol_H-M P2(1)/c
_cod_database_code 1545214

loop_
_symmetry_equiv_pos_as_xyz
'x, y, z'
'-x, y+1/2, -z+1/2'
'-x, -y, -z'
'x, -y-1/2, z-1/2'

loop_
_atom_site_label
_atom_site_type_symbol
_atom_site_fract_x
_atom_site_fract_y
_atom_site_fract_z
_atom_site_U_iso_or_equiv
_atom_site_adp_type
_atom_site_occupancy
_atom_site_symmetry_multiplicity
_atom_site_calc_flag
_atom_site_refinement_flags
N1 N 0.7218(2) 0.0976(2) 0.17839(14) 0.0578(7) Uani 1 1 d .
N3 N 0.9270(2) 0.0461(2) 0.26809(14) 0.0610(7) Uani 1 1 d .
C13 C 0.8067(3) 0.0859(3) 0.25142(17) 0.0549(8) Uani 1 1 d .
N2 N 0.8011(2) 0.1216(3) 0.39338(15) 0.0712(9) Uani 1 1 d .
H2B H 0.8756 0.0834 0.3956 0.085 Uiso 1 1 calc R
C7 C 0.6111(3) 0.1457(3) 0.19911(18) 0.0545(8) Uani 1 1 d .
C12 C 0.7332(3) 0.1308(3) 0.31980(18) 0.0578(8) Uani 1 1 d .
C2 C 0.4527(3) 0.0974(3) 0.07707(19) 0.0661(9) Uani 1 1 d .
H2A H 0.5006 0.0305 0.0742 0.079 Uiso 1 1 calc R
C1 C 0.4934(3) 0.1725(3) 0.13872(18) 0.0574(8) Uani 1 1 d .
C14 C 0.7707(3) 0.1654(3) 0.47126(18) 0.0672(9) Uani 1 1 d .
C11 C 0.6084(3) 0.1676(3) 0.28376(18) 0.0578(8) Uani 1 1 d .
C6 C 0.4234(3) 0.2741(3) 0.1420(2) 0.0688(9) Uani 1 1 d .
C3 C 0.3437(3) 0.1195(4) 0.0203(2) 0.0775(11) Uani 1 1 d .
H3A H 0.3171 0.0681 -0.0205 0.093 Uiso 1 1 calc R
C18 C 1.0094(3) -0.0008(3) 0.20813(18) 0.0650(10) Uani 1 1 d .
C5 C 0.3133(3) 0.2948(4) 0.0838(3) 0.0834(11) Uani 1 1 d .
H5A H 0.2654 0.3619 0.0853 0.100 Uiso 1 1 calc R
C10 C 0.4807(3) 0.2117(3) 0.3129(2) 0.0795(11) Uani 1 1 d .
H10A H 0.4906 0.2072 0.3713 0.095 Uiso 1 1 calc R
H10B H 0.4044 0.1641 0.2923 0.095 Uiso 1 1 calc R
C16 C 0.6552(4) 0.0989(4) 0.5011(3) 0.0989(14) Uani 1 1 d .
H16A H 0.6795 0.0209 0.5043 0.148 Uiso 1 1 calc R
H16B H 0.5731 0.1084 0.4644 0.148 Uiso 1 1 calc R
H16C H 0.6401 0.1255 0.5535 0.148 Uiso 1 1 calc R
C4 C 0.2738(3) 0.2192(4) 0.0244(2) 0.0856(12) Uani 1 1 d .
H4A H 0.1992 0.2350 -0.0136 0.103 Uiso 1 1 calc R
C15 C 0.7380(4) 0.2896(4) 0.4652(2) 0.0885(12) Uani 1 1 d .
H15A H 0.8131 0.3290 0.4463 0.133 Uiso 1 1 calc R
H15B H 0.7234 0.3177 0.5173 0.133 Uiso 1 1 calc R
H15C H 0.6566 0.3009 0.4281 0.133 Uiso 1 1 calc R
C8 C 0.4736(4) 0.3601(4) 0.2036(3) 0.0916(13) Uani 1 1 d .
H8A H 0.5716 0.3693 0.2031 0.110 Uiso 1 1 calc R
H8B H 0.4305 0.4313 0.1880 0.110 Uiso 1 1 calc R
C17 C 0.8994(4) 0.1482(4) 0.5291(2) 0.1010(14) Uani 1 1 d .
H17A H 0.9733 0.1899 0.5108 0.151 Uiso 1 1 calc R
H17B H 0.9224 0.0699 0.5316 0.151 Uiso 1 1 calc R
H17C H 0.8844 0.1740 0.5817 0.151 Uiso 1 1 calc R
C9 C 0.4471(4) 0.3336(4) 0.2875(3) 0.1063(16) Uani 1 1 d .
H9A H 0.3513 0.3479 0.2923 0.128 Uiso 1 1 calc R
H9B H 0.5013 0.3837 0.3243 0.128 Uiso 1 1 calc R
C19 C 1.1488(4) -0.0184(7) 0.2501(3) 0.173(3) Uani 1 1 d .
H19A H 1.1875 0.0526 0.2679 0.259 Uiso 1 1 calc R
H19B H 1.2050 -0.0526 0.2138 0.259 Uiso 1 1 calc R
H19C H 1.1443 -0.0665 0.2957 0.259 Uiso 1 1 calc R
C20 C 0.9488(6) -0.1097(6) 0.1794(5) 0.184(4) Uani 1 1 d .
H20A H 0.8582 -0.0975 0.1523 0.275 Uiso 1 1 calc R
H20B H 0.9440 -0.1587 0.2246 0.275 Uiso 1 1 calc R
H20C H 1.0048 -0.1434 0.1428 0.275 Uiso 1 1 calc R
C21 C 1.0126(7) 0.0699(7) 0.1370(4) 0.196(4) Uani 1 1 d .
H21A H 0.9211 0.0799 0.1106 0.294 Uiso 1 1 calc R
H21B H 1.0678 0.0345 0.1005 0.294 Uiso 1 1 calc R
H21C H 1.0512 0.1416 0.1529 0.294 Uiso 1 1 calc R

loop_
_atom_site_aniso_label
_atom_site_aniso_U_11
_atom_site_aniso_U_22
_atom_site_aniso_U_33
_atom_site_aniso_U_23
_atom_site_aniso_U_13
_atom_site_aniso_U_12
N1 0.0531(13) 0.0633(19) 0.0582(15) -0.0030(13) 0.0110(10) 0.0084(11)
N3 0.0536(14) 0.074(2) 0.0575(15) -0.0014(13) 0.0133(10) 0.0076(11)
C13 0.0545(16) 0.054(2) 0.0579(18) -0.0040(14) 0.0153(12) 0.0008(13)
N2 0.0627(15) 0.095(2) 0.0559(16) -0.0178(15) 0.0086(11) 0.0088(13)
C7 0.0526(15) 0.050(2) 0.0629(18) -0.0031(15) 0.0131(12) -0.0007(12)
C12 0.0545(16) 0.060(2) 0.0608(18) -0.0101(15) 0.0152(13) -0.0029(13)
C2 0.0669(18) 0.069(2) 0.0625(19) -0.0031(17) 0.0064(14) 0.0081(15)
C1 0.0540(16) 0.054(2) 0.0654(19) 0.0031(15) 0.0106(13) 0.0027(13)
C14 0.078(2) 0.075(3) 0.0513(17) -0.0160(17) 0.0206(14) -0.0059(17)
C11 0.0534(16) 0.058(2) 0.0643(18) -0.0118(15) 0.0174(12) 0.0000(13)
C6 0.0618(18) 0.057(2) 0.089(2) -0.0019(18) 0.0125(15) 0.0068(14)
C3 0.067(2) 0.091(3) 0.073(2) -0.005(2) 0.0045(16) 0.0101(18)
C18 0.0523(16) 0.089(3) 0.0548(18) -0.0022(17) 0.0121(12) 0.0130(15)
C5 0.069(2) 0.072(3) 0.107(3) 0.007(2) 0.0041(19) 0.0190(17)
C10 0.0596(18) 0.096(3) 0.085(2) -0.026(2) 0.0181(15) 0.0042(17)
C16 0.107(3) 0.102(4) 0.096(3) -0.009(3) 0.049(2) -0.020(2)
C4 0.073(2) 0.096(3) 0.085(3) 0.005(2) -0.0029(17) 0.011(2)
C15 0.110(3) 0.080(3) 0.078(3) -0.020(2) 0.022(2) -0.012(2)
C8 0.079(2) 0.066(3) 0.127(4) -0.021(3) 0.001(2) 0.0104(18)
C17 0.104(3) 0.131(4) 0.065(2) -0.015(2) 0.0014(19) 0.000(3)
C9 0.096(3) 0.099(4) 0.122(4) -0.047(3) 0.001(2) 0.038(2)
C19 0.066(3) 0.347(10) 0.105(4) -0.034(5) 0.011(2) 0.065(4)
C20 0.143(4) 0.160(6) 0.271(8) -0.121(6) 0.118(5) -0.025(4)
C21 0.208(6) 0.244(8) 0.165(5) 0.119(5) 0.142(5) 0.136(6)

loop_
_atom_type_symbol
_atom_type_description
_atom_type_scat_dispersion_real
_atom_type_scat_dispersion_imag
_atom_type_scat_source
C C 0.0033 0.0016 'International Tables Vol C Tables 4.2.6.8 and 6.1.1.4'
H H 0.0000 0.0000 'International Tables Vol C Tables 4.2.6.8 and 6.1.1.4'
N N 0.0061 0.0033 'International Tables Vol C Tables 4.2.6.8 and 6.1.1.4'

loop_
_geom_angle_atom_site_label_1
_geom_angle_atom_site_label_2
_geom_angle_atom_site_label_3
_geom_angle
C7 N1 C13 103.8(2)
C13 N3 C18 124.4(2)
N3 C13 N1 131.9(3)
N3 C13 C12 118.7(3)
N1 C13 C12 109.4(2)
C12 N2 C14 131.2(3)
N1 C7 C11 116.9(2)
N1 C7 C1 121.4(3)
C11 C7 C1 121.7(2)
N2 C12 C11 138.9(3)
N2 C12 C13 115.8(3)
C11 C12 C13 105.3(3)
C3 C2 C1 121.5(3)
C2 C1 C6 119.3(3)
C2 C1 C7 120.0(3)
C6 C1 C7 120.7(3)
N2 C14 C17 106.0(3)
N2 C14 C15 110.6(3)
C17 C14 C15 109.2(3)
N2 C14 C16 110.3(3)
C17 C14 C16 108.7(3)
C15 C14 C16 111.7(3)
C12 C11 C7 104.6(2)
C12 C11 C10 135.3(3)
C7 C11 C10 119.9(3)
C5 C6 C1 118.2(3)
C5 C6 C8 121.8(3)
C1 C6 C8 119.9(3)
C2 C3 C4 118.9(4)
C21 C18 N3 113.8(3)
C21 C18 C19 111.0(4)
N3 C18 C19 106.6(3)
C21 C18 C20 106.8(5)
N3 C18 C20 108.7(3)
C19 C18 C20 110.0(5)
C4 C5 C6 121.5(4)
C11 C10 C9 113.7(3)
C5 C4 C3 120.5(3)
C9 C8 C6 115.0(4)
C8 C9 C10 113.8(3)

loop_
_geom_bond_atom_site_label_1
_geom_bond_atom_site_label_2
_geom_bond_distance
N1 C7 1.314(3)
N1 C13 1.400(4)
N3 C13 1.273(3)
N3 C18 1.473(4)
C13 C12 1.522(4)
N2 C12 1.331(4)
N2 C14 1.466(4)
C7 C11 1.443(4)
C7 C1 1.476(4)
C12 C11 1.372(4)
C2 C3 1.369(4)
C2 C1 1.387(4)
C1 C6 1.397(4)
C14 C17 1.511(5)
C14 C15 1.517(5)
C14 C16 1.517(5)
C11 C10 1.495(4)
C6 C5 1.387(5)
C6 C8 1.494(5)
C3 C4 1.378(5)
C18 C21 1.462(6)
C18 C19 1.477(5)
C18 C20 1.483(6)
C5 C4 1.361(5)
C10 C9 1.538(6)
C8 C9 1.491(6)
